data_2107548
loop_
_publ_author_name
'Tidey, Jeremiah P.'
'Wong, Henry L. S.'
'McMaster, Jonathan'
'Schr\"oder, Martin'
'Blake, Alexander J.'

_publ_section_title
;
 High-pressure studies of three polymorphs of a palladium(II) oxathioether
 macrocyclic complex
;
_journal_issue 3
_journal_name_full 'Acta Crystallographica Section B'
_journal_page_first 357
_journal_page_last 371
_journal_paper_doi 10.1107/S2052520616007435
_journal_volume 72
_journal_year 2016
_chemical_formula_moiety 'C6 H12 Cl2 O Pd S2'
_chemical_formula_sum 'C6 H12 Cl2 O Pd S2'
_chemical_formula_weight 341.58
_space_group_crystal_system monoclinic
_space_group_IT_number 14
_space_group_name_Hall '-P 2yn'
_space_group_name_H-M_alt 'P 1 21/n 1'
_symmetry_space_group_name_Hall '-P 2yn'
_symmetry_space_group_name_H-M 'P 1 21/n 1'
_atom_sites_solution_hydrogens geom
_atom_sites_solution_primary isomor
_atom_sites_solution_secondary difmap
_audit_creation_method
;
Olex2 1.2
(compiled 2015.01.06 svn.r3119 for OlexSys, GUI svn.r4979)
;
_cell_angle_alpha 90
_cell_angle_beta 105.30(3)
_cell_angle_gamma 90
_cell_formula_units_Z 4
_cell_length_a 7.972(2)
_cell_length_b 11.07662(19)
_cell_length_c 9.548(2)
_cell_measurement_pressure 7920000
_cell_measurement_reflns_used 3724
_cell_measurement_temperature 293(2)
_cell_measurement_theta_max 27.6030
_cell_measurement_theta_min 1.8250
_cell_volume 813.2(3)
_computing_cell_refinement
;
CrysAlisPro, Agilent Technologies,
Version 1.171.37.33 (release 27-03-2014 CrysAlis171 .NET)
(compiled Mar 27 2014,17:12:48)
;
_computing_data_collection
;
CrysAlisPro, Agilent Technologies,
Version 1.171.37.33 (release 27-03-2014 CrysAlis171 .NET)
(compiled Mar 27 2014,17:12:48)
;
_computing_data_reduction
;
CrysAlisPro, Agilent Technologies,
Version 1.171.37.33 (release 27-03-2014 CrysAlis171 .NET)
(compiled Mar 27 2014,17:12:48)
;
_computing_molecular_graphics 'Olex2 (Dolomanov et al., 2009)'
_computing_publication_material 'Olex2 (Dolomanov et al., 2009)'
_computing_structure_refinement 'ShelXL (Sheldrick, 2008)'
_computing_structure_solution 'ShelXS (Sheldrick, 2008)'
_diffrn_ambient_temperature 293(2)
_diffrn_detector_area_resol_mean 16.1592
_diffrn_measured_fraction_theta_full 0.328
_diffrn_measured_fraction_theta_max 0.298
_diffrn_measurement_device 'four-circle diffractometer'
_diffrn_measurement_device_type 'SuperNova, Single source at offset, Eos'
_diffrn_measurement_method '\w scans'
_diffrn_radiation_monochromator mirror
_diffrn_radiation_type MoK\a
_diffrn_radiation_wavelength 0.71073
_diffrn_reflns_av_R_equivalents 0.0410
_diffrn_reflns_limit_h_max 8
_diffrn_reflns_limit_h_min -8
_diffrn_reflns_limit_k_max 14
_diffrn_reflns_limit_k_min -14
_diffrn_reflns_limit_l_max 11
_diffrn_reflns_limit_l_min -11
_diffrn_reflns_number 7418
_diffrn_reflns_theta_full 26.000
_diffrn_reflns_theta_max 27.726
_diffrn_reflns_theta_min 2.969
_exptl_absorpt_coefficient_mu 3.388
_exptl_absorpt_correction_T_max 1.00000
_exptl_absorpt_correction_T_min 0.75814
_exptl_absorpt_correction_type multi-scan
_exptl_absorpt_process_details
;
CrysAlisPro, Agilent Technologies,
Version 1.171.37.33 (release 27-03-2014 CrysAlis171 .NET)
(compiled Mar 27 2014,17:12:48)
Empirical absorption correction using spherical harmonics,
 implemented in SCALE3 ABSPACK scaling algorithm.
;
_exptl_crystal_colour 'clear orange/red'
_exptl_crystal_density_diffrn 2.790
_exptl_crystal_description 'triangular prism'
_exptl_crystal_F_000 672
_exptl_crystal_size_max 0.12
_exptl_crystal_size_mid 0.09
_exptl_crystal_size_min 0.03
_refine_diff_density_max 0.237
_refine_diff_density_min -0.281
_refine_ls_extinction_method none
_refine_ls_goodness_of_fit_ref 1.101
_refine_ls_hydrogen_treatment constr
_refine_ls_matrix_type full
_refine_ls_number_parameters 109
_refine_ls_number_reflns 571
_refine_ls_number_restraints 135
_refine_ls_restrained_S_all 1.009
_refine_ls_R_factor_all 0.0216
_refine_ls_R_factor_gt 0.0184
_refine_ls_shift/su_max 0.001
_refine_ls_shift/su_mean 0.000
_refine_ls_structure_factor_coef Fsqd
_refine_ls_weighting_details 'w=1/[\s^2^(Fo^2^)+(0.0204P)^2^+0.5962P] where P=(Fo^2^+2Fc^2^)/3'
_refine_ls_weighting_scheme calc
_refine_ls_wR_factor_gt 0.0386
_refine_ls_wR_factor_ref 0.0395
_reflns_number_gt 528
_reflns_number_total 571
_reflns_threshold_expression 'I > 2\s(I)'
_cod_data_source_file xk5029sup1.cif
_cod_data_source_block aPd_6
_cod_database_code 2107548
_shelx_space_group_comment
;
The symmetry employed for this shelxl refinement is uniquely defined
by the following loop, which should always be used as a source of
symmetry information in preference to the above space-group names.
They are only intended as comments.
;

loop_
_space_group_symop_operation_xyz
'x, y, z'
'-x+1/2, y+1/2, -z+1/2'
'-x, -y, -z'
'x-1/2, -y-1/2, z-1/2'

loop_
_atom_site_type_symbol
_atom_site_label
_atom_site_fract_x
_atom_site_fract_y
_atom_site_fract_z
_atom_site_U_iso_or_equiv
_atom_site_adp_type
_atom_site_calc_flag
_atom_site_occupancy
Pd Pd1 0.03259(11) 0.91984(2) 0.14490(9) 0.0108(6) Uani d 1
S S7 -0.0411(4) 0.80101(8) -0.0508(3) 0.0110(12) Uani d 1
Cl Cl1 0.1016(4) 1.03307(9) 0.3566(3) 0.0177(14) Uani d 1
S S4 -0.2490(4) 0.94433(8) 0.1404(3) 0.0119(12) Uani d 1
Cl Cl2 0.3194(4) 0.88348(9) 0.1483(3) 0.0162(14) Uani d 1
C C5 -0.3710(9) 0.8496(3) -0.0060(7) 0.0131(17) Uani d 1
H H5A -0.4053 0.7768 0.0356 0.016 Uiso calc 1
H H5B -0.4764 0.8919 -0.0558 0.016 Uiso calc 1
C C6 -0.2748(8) 0.8140(4) -0.1165(7) 0.0127(16) Uani d 1
H H6A -0.3008 0.8731 -0.1942 0.015 Uiso calc 1
H H6B -0.3203 0.7370 -0.1582 0.015 Uiso calc 1
C C3 -0.2606(12) 0.8620(3) 0.3009(9) 0.013(2) Uani d 1
H H3A -0.1701 0.8915 0.3828 0.016 Uiso calc 1
H H3B -0.3717 0.8787 0.3205 0.016 Uiso calc 1
C C9 -0.1159(12) 0.6164(3) 0.1271(9) 0.010(3) Uani d 1
H H9A -0.2379 0.6061 0.0772 0.012 Uiso calc 1
H H9B -0.0727 0.5408 0.1744 0.012 Uiso calc 1
O O1 -0.0968(9) 0.7090(2) 0.2316(7) 0.010(2) Uani d 1
C C2 -0.2408(13) 0.7278(3) 0.2896(10) 0.011(3) Uani d 1
H H2A -0.2202 0.6906 0.3845 0.013 Uiso calc 1
H H2B -0.3452 0.6931 0.2262 0.013 Uiso calc 1
C C8 -0.0152(12) 0.6495(3) 0.0195(9) 0.011(3) Uani d 1
H H8A -0.0485 0.5941 -0.0619 0.013 Uiso calc 1
H H8B 0.1073 0.6364 0.0653 0.013 Uiso calc 1

loop_
_atom_site_aniso_label
_atom_site_aniso_U_11
_atom_site_aniso_U_22
_atom_site_aniso_U_33
_atom_site_aniso_U_12
_atom_site_aniso_U_13
_atom_site_aniso_U_23
Pd1 0.0105(14) 0.01121(16) 0.0115(11) -0.0008(2) 0.0041(12) -0.0002(2)
S7 0.010(3) 0.0130(4) 0.010(2) 0.0004(7) 0.003(2) 0.0009(7)
Cl1 0.018(3) 0.0209(5) 0.013(3) -0.0021(9) 0.003(3) -0.0030(8)
S4 0.013(3) 0.0110(4) 0.012(2) 0.0004(8) 0.005(2) -0.0006(7)
Cl2 0.012(3) 0.0233(5) 0.013(3) 0.0010(9) 0.002(3) 0.0017(8)
C5 0.011(4) 0.0157(17) 0.013(4) 0.002(2) 0.003(3) -0.001(2)
C6 0.011(4) 0.0173(17) 0.009(4) 0.000(2) 0.002(3) 0.000(2)
C3 0.017(6) 0.0137(13) 0.011(4) 0.001(2) 0.006(5) -0.001(2)
C9 0.009(7) 0.0111(14) 0.010(5) -0.004(2) 0.001(5) -0.004(2)
O1 0.006(5) 0.0150(12) 0.008(4) -0.0031(18) 0.000(4) -0.0042(17)
C2 0.007(6) 0.0132(13) 0.011(6) -0.002(2) 0.003(5) 0.000(2)
C8 0.010(6) 0.0122(15) 0.009(4) 0.003(2) 0.002(5) -0.001(2)

loop_
_atom_type_symbol
_atom_type_description
_atom_type_scat_dispersion_real
_atom_type_scat_dispersion_imag
_atom_type_scat_source
C C 0.0033 0.0016 'International Tables Vol C Tables 4.2.6.8 and 6.1.1.4'
H H 0.0000 0.0000 'International Tables Vol C Tables 4.2.6.8 and 6.1.1.4'
O O 0.0106 0.0060 'International Tables Vol C Tables 4.2.6.8 and 6.1.1.4'
S S 0.1246 0.1234 'International Tables Vol C Tables 4.2.6.8 and 6.1.1.4'
Cl Cl 0.1484 0.1585 'International Tables Vol C Tables 4.2.6.8 and 6.1.1.4'
Pd Pd -0.9988 1.0072 'International Tables Vol C Tables 4.2.6.8 and 6.1.1.4'

loop_
_geom_angle_atom_site_label_1
_geom_angle_atom_site_label_2
_geom_angle_atom_site_label_3
_geom_angle_site_symmetry_3
_geom_angle
S7 Pd1 Pd1 3_575 70.02(5)
S7 Pd1 Cl1 . 176.06(4)
S7 Pd1 S4 . 90.80(9)
S7 Pd1 Cl2 . 87.14(9)
Cl1 Pd1 Pd1 3_575 113.52(4)
S4 Pd1 Pd1 3_575 89.03(7)
S4 Pd1 Cl1 . 87.57(9)
S4 Pd1 Cl2 . 176.88(4)
Cl2 Pd1 Pd1 3_575 92.47(6)
Cl2 Pd1 Cl1 . 94.34(9)
C6 S7 Pd1 . 105.25(17)
C8 S7 Pd1 . 105.0(3)
C8 S7 C6 . 102.1(3)
C5 S4 Pd1 . 105.95(17)
C3 S4 Pd1 . 101.4(3)
C3 S4 C5 . 103.0(3)
S4 C5 H5A . 108.5
S4 C5 H5B . 108.5
H5A C5 H5B . 107.5
C6 C5 S4 . 114.9(4)
C6 C5 H5A . 108.5
C6 C5 H5B . 108.5
S7 C6 H6A . 108.2
S7 C6 H6B . 108.2
C5 C6 S7 . 116.4(5)
C5 C6 H6A . 108.2
C5 C6 H6B . 108.2
H6A C6 H6B . 107.3
S4 C3 H3A . 108.7
S4 C3 H3B . 108.7
H3A C3 H3B . 107.6
C2 C3 S4 . 114.1(4)
C2 C3 H3A . 108.7
C2 C3 H3B . 108.7
H9A C9 H9B . 108.3
O1 C9 H9A . 109.9
O1 C9 H9B . 109.9
O1 C9 C8 . 109.1(4)
C8 C9 H9A . 109.9
C8 C9 H9B . 109.9
C9 O1 C2 . 115.9(6)
C3 C2 H2A . 110.4
C3 C2 H2B . 110.4
O1 C2 C3 . 106.6(3)
O1 C2 H2A . 110.4
O1 C2 H2B . 110.4
H2A C2 H2B . 108.6
S7 C8 H8A . 108.1
S7 C8 H8B . 108.1
C9 C8 S7 . 116.9(3)
C9 C8 H8A . 108.1
C9 C8 H8B . 108.1
H8A C8 H8B . 107.3

loop_
_geom_bond_atom_site_label_1
_geom_bond_atom_site_label_2
_geom_bond_site_symmetry_2
_geom_bond_distance
Pd1 Pd1 3_575 3.2125(14)
Pd1 S7 . 2.234(2)
Pd1 Cl1 . 2.318(2)
Pd1 S4 . 2.250(2)
Pd1 Cl2 . 2.313(2)
S7 C6 . 1.808(7)
S7 C8 . 1.799(4)
S4 C5 . 1.811(6)
S4 C3 . 1.807(5)
C5 H5A . 0.9700
C5 H5B . 0.9700
C5 C6 . 1.512(4)
C6 H6A . 0.9700
C6 H6B . 0.9700
C3 H3A . 0.9700
C3 H3B . 0.9700
C3 C2 . 1.502(4)
C9 H9A . 0.9700
C9 H9B . 0.9700
C9 O1 . 1.411(6)
C9 C8 . 1.507(4)
O1 C2 . 1.415(5)
C2 H2A . 0.9700
C2 H2B . 0.9700
C8 H8A . 0.9700
C8 H8B . 0.9700

loop_
_geom_hbond_atom_site_label_D
_geom_hbond_atom_site_label_H
_geom_hbond_atom_site_label_A
_geom_hbond_site_symmetry_A
_geom_hbond_distance_DH
_geom_hbond_distance_HA
_geom_hbond_distance_DA
_geom_hbond_angle_DHA
C6 H6A Cl1 3_575 0.97 2.70 3.421(4) 131.2
C6 H6A Cl2 3_575 0.97 2.74 3.375(4) 123.4

loop_
_geom_torsion_atom_site_label_1
_geom_torsion_atom_site_label_2
_geom_torsion_atom_site_label_3
_geom_torsion_atom_site_label_4
_geom_torsion
Pd1 S7 C6 C5 -24.7(3)
Pd1 S7 C8 C9 56.6(8)
Pd1 S4 C5 C6 -19.6(4)
Pd1 S4 C3 C2 -68.9(7)
S4 C5 C6 S7 30.0(5)
S4 C3 C2 O1 46.5(10)
C5 S4 C3 C2 40.6(7)
C6 S7 C8 C9 -53.0(8)
C3 S4 C5 C6 -125.6(4)
C9 O1 C2 C3 -139.2(7)
O1 C9 C8 S7 -46.3(10)
C8 S7 C6 C5 84.7(3)
C8 C9 O1 C2 148.0(7)

_cod_database_fobs_code 2107548
